data_7107840
loop_
_publ_author_name
'Xing-Wei Yang'
'Xu Deng'
'Xia Liu'
'Chun-Yan Wu'
'Xiao-Nian Li'
'Bin Wu'
'Huai-Rong Luo'
'Yan Li'
'Hong-Xi Xu'
'Qin-Shi Zhao'
'Gang Xu'

_publ_section_title
;
 Hypercohin A, a new polycyclic polyprenylated acylphloroglucinol
 possessing an unusual bicyclo[5.3.1]hendecane core from Hypericum
 cohaerens
;
_journal_name_full Chem.Commun.
_journal_page_first 5998
_journal_paper_doi 10.1039/c2cc32352d
_journal_volume 48
_journal_year 2012
_chemical_absolute_configuration ad
_chemical_formula_moiety 'C45 H51 Br O6'
_chemical_formula_sum 'C45 H51 Br O6'
_chemical_formula_weight 767.77
_chemical_name_systematic
;
?
;
_space_group_IT_number 1
_symmetry_cell_setting triclinic
_symmetry_space_group_name_Hall 'P 1'
_symmetry_space_group_name_H-M 'P 1'
_atom_sites_solution_hydrogens geom
_atom_sites_solution_primary direct
_atom_sites_solution_secondary difmap
_audit_creation_method SHELXL-97
_cell_angle_alpha 72.794(2)
_cell_angle_beta 70.787(2)
_cell_angle_gamma 78.211(2)
_cell_formula_units_Z 1
_cell_length_a 9.0921(12)
_cell_length_b 9.5542(12)
_cell_length_c 12.8573(17)
_cell_measurement_reflns_used 9902
_cell_measurement_temperature 100(2)
_cell_measurement_theta_max 30.01
_cell_measurement_theta_min 2.25
_cell_volume 1000.4(2)
_computing_cell_refinement 'Bruker SAINT'
_computing_data_collection 'Bruker APEX2'
_computing_data_reduction 'Bruker SAINT'
_computing_molecular_graphics 'Bruker SHELXTL'
_computing_publication_material 'Bruker SHELXTL'
_computing_structure_refinement 'SHELXL-97 (Sheldrick, 2008)'
_computing_structure_solution 'SHELXS-97 (Sheldrick, 2008)'
_diffrn_ambient_temperature 100(2)
_diffrn_measured_fraction_theta_full 0.941
_diffrn_measured_fraction_theta_max 0.941
_diffrn_measurement_device_type 'Bruker APEX-II CCD'
_diffrn_measurement_method '\f and \w scans'
_diffrn_radiation_monochromator graphite
_diffrn_radiation_source 'fine-focus sealed tube'
_diffrn_radiation_type MoK\a
_diffrn_radiation_wavelength 0.71073
_diffrn_reflns_av_R_equivalents 0.0217
_diffrn_reflns_av_sigmaI/netI 0.0738
_diffrn_reflns_limit_h_max 12
_diffrn_reflns_limit_h_min -12
_diffrn_reflns_limit_k_max 13
_diffrn_reflns_limit_k_min -13
_diffrn_reflns_limit_l_max 18
_diffrn_reflns_limit_l_min -17
_diffrn_reflns_number 13227
_diffrn_reflns_theta_full 30.01
_diffrn_reflns_theta_max 30.01
_diffrn_reflns_theta_min 1.73
_exptl_absorpt_coefficient_mu 1.074
_exptl_absorpt_correction_T_max 0.5556
_exptl_absorpt_correction_T_min 0.4448
_exptl_absorpt_correction_type multi-scan
_exptl_absorpt_process_details sadabs
_exptl_crystal_colour colourless
_exptl_crystal_density_diffrn 1.274
_exptl_crystal_density_method 'not measured'
_exptl_crystal_description chunk
_exptl_crystal_F_000 404
_exptl_crystal_size_max 0.90
_exptl_crystal_size_mid 0.78
_exptl_crystal_size_min 0.62
_refine_diff_density_max 0.541
_refine_diff_density_min -0.433
_refine_diff_density_rms 0.079
_refine_ls_abs_structure_details 'Flack H D (1983), Acta Cryst. A39, 876-881'
_refine_ls_abs_structure_Flack 0.013(5)
_refine_ls_extinction_method none
_refine_ls_goodness_of_fit_ref 1.037
_refine_ls_hydrogen_treatment constr
_refine_ls_matrix_type full
_refine_ls_number_parameters 469
_refine_ls_number_reflns 9544
_refine_ls_number_restraints 3
_refine_ls_restrained_S_all 1.037
_refine_ls_R_factor_all 0.0391
_refine_ls_R_factor_gt 0.0357
_refine_ls_shift/su_max 0.001
_refine_ls_shift/su_mean 0.000
_refine_ls_structure_factor_coef Fsqd
_refine_ls_weighting_details 'calc w=1/[\s^2^(Fo^2^)+(0.0446P)^2^+0.0000P] where P=(Fo^2^+2Fc^2^)/3'
_refine_ls_weighting_scheme calc
_refine_ls_wR_factor_gt 0.1030
_refine_ls_wR_factor_ref 0.1042
_reflns_number_gt 8716
_reflns_number_total 9544
_reflns_threshold_expression >2sigma(I)
_cod_data_source_file c2cc32352d.txt
_cod_data_source_block mo_fxy70_sad
_cod_database_code 7107840

loop_
_symmetry_equiv_pos_as_xyz
'x, y, z'

loop_
_atom_site_label
_atom_site_type_symbol
_atom_site_fract_x
_atom_site_fract_y
_atom_site_fract_z
_atom_site_U_iso_or_equiv
_atom_site_adp_type
_atom_site_occupancy
_atom_site_symmetry_multiplicity
_atom_site_calc_flag
_atom_site_refinement_flags
Br1 Br -0.49353(3) 1.40931(3) -0.10789(2) 0.03725(9) Uani 1 1 d .
O1 O -0.07654(18) 1.08249(16) 0.27246(13) 0.0161(3) Uani 1 1 d .
O2 O 0.06147(17) 0.84717(16) 0.51545(12) 0.0150(3) Uani 1 1 d .
O3 O 0.16095(19) 0.39147(17) 0.42274(14) 0.0198(3) Uani 1 1 d .
O4 O 0.38284(19) 1.04114(18) 0.28220(14) 0.0206(3) Uani 1 1 d .
O5 O 0.51992(18) 0.74070(17) 0.23954(14) 0.0192(3) Uani 1 1 d .
O6 O 0.0730(2) 1.26482(19) 0.16444(17) 0.0286(4) Uani 1 1 d .
C1 C -0.3589(3) 1.3464(3) -0.01292(19) 0.0218(4) Uani 1 1 d .
C2 C -0.3824(3) 1.2198(3) 0.0739(2) 0.0240(5) Uani 1 1 d .
H2 H -0.4667 1.1660 0.0873 0.029 Uiso 1 1 calc R
C3 C -0.2815(3) 1.1722(3) 0.14116(19) 0.0202(4) Uani 1 1 d .
H3 H -0.2965 1.0854 0.2014 0.024 Uiso 1 1 calc R
C4 C -0.1578(3) 1.2519(2) 0.12051(19) 0.0165(4) Uani 1 1 d .
C5 C -0.0404(3) 1.2047(2) 0.18600(19) 0.0177(4) Uani 1 1 d .
C6 C 0.0415(2) 1.0171(2) 0.33081(17) 0.0142(4) Uani 1 1 d .
H6 H 0.1056 1.0934 0.3261 0.017 Uiso 1 1 calc R
C7 C -0.0484(2) 0.9507(2) 0.45679(18) 0.0157(4) Uani 1 1 d .
C8 C 0.1531(2) 0.7455(2) 0.45737(17) 0.0128(4) Uani 1 1 d .
C9 C 0.1321(2) 0.6018(2) 0.48928(17) 0.0134(4) Uani 1 1 d .
C10 C 0.0213(3) 0.5331(2) 0.60178(18) 0.0168(4) Uani 1 1 d .
H10A H -0.0550 0.6114 0.6327 0.020 Uiso 1 1 calc R
H10B H -0.0377 0.4653 0.5904 0.020 Uiso 1 1 calc R
C11 C 0.1119(3) 0.4494(2) 0.68488(18) 0.0178(4) Uani 1 1 d .
H11 H 0.1846 0.5012 0.6930 0.021 Uiso 1 1 calc R
C12 C 0.1025(3) 0.3112(2) 0.74848(18) 0.0203(4) Uani 1 1 d .
C13 C 0.2000(4) 0.2452(3) 0.8296(2) 0.0366(6) Uani 1 1 d .
H13A H 0.1777 0.1436 0.8687 0.055 Uiso 1 1 calc R
H13B H 0.1744 0.3037 0.8856 0.055 Uiso 1 1 calc R
H13C H 0.3115 0.2452 0.7872 0.055 Uiso 1 1 calc R
C14 C -0.1798(3) 0.8664(3) 0.4673(2) 0.0201(4) Uani 1 1 d .
H14A H -0.1371 0.7898 0.4252 0.030 Uiso 1 1 calc R
H14B H -0.2597 0.9347 0.4358 0.030 Uiso 1 1 calc R
H14C H -0.2273 0.8205 0.5476 0.030 Uiso 1 1 calc R
C15 C -0.0039(4) 0.2115(3) 0.7482(3) 0.0351(6) Uani 1 1 d .
H15A H 0.0102 0.1160 0.8016 0.053 Uiso 1 1 calc R
H15B H 0.0212 0.1972 0.6716 0.053 Uiso 1 1 calc R
H15C H -0.1130 0.2559 0.7712 0.053 Uiso 1 1 calc R
C16 C 0.2069(2) 0.5095(2) 0.40725(17) 0.0139(4) Uani 1 1 d .
C17 C 0.3442(2) 0.5583(2) 0.30047(17) 0.0137(4) Uani 1 1 d .
C18 C 0.3098(3) 0.5574(2) 0.18944(18) 0.0175(4) Uani 1 1 d .
H18A H 0.4095 0.5658 0.1275 0.021 Uiso 1 1 calc R
H18B H 0.2778 0.4597 0.2006 0.021 Uiso 1 1 calc R
C19 C 0.1845(2) 0.6766(2) 0.14798(18) 0.0150(4) Uani 1 1 d .
H19 H 0.0942 0.6867 0.2164 0.018 Uiso 1 1 calc R
C20 C 0.1230(3) 0.6250(2) 0.06852(18) 0.0179(4) Uani 1 1 d .
H20A H 0.2060 0.6263 -0.0045 0.022 Uiso 1 1 calc R
H20B H 0.0983 0.5223 0.1037 0.022 Uiso 1 1 calc R
C21 C -0.0215(3) 0.7224(2) 0.04604(19) 0.0178(4) Uani 1 1 d .
H21 H -0.0957 0.7521 0.1098 0.021 Uiso 1 1 calc R
C22 C -0.0593(3) 0.7728(2) -0.05192(19) 0.0183(4) Uani 1 1 d .
C23 C -0.2163(3) 0.8596(3) -0.0553(2) 0.0273(5) Uani 1 1 d .
H23A H -0.2237 0.8868 -0.1332 0.041 Uiso 1 1 calc R
H23B H -0.2276 0.9491 -0.0296 0.041 Uiso 1 1 calc R
H23C H -0.2998 0.7993 -0.0052 0.041 Uiso 1 1 calc R
C24 C 0.0448(3) 0.7447(3) -0.1633(2) 0.0276(5) Uani 1 1 d .
H24A H -0.0076 0.7919 -0.2226 0.041 Uiso 1 1 calc R
H24B H 0.0663 0.6382 -0.1568 0.041 Uiso 1 1 calc R
H24C H 0.1437 0.7857 -0.1833 0.041 Uiso 1 1 calc R
C25 C 0.2441(2) 0.8275(2) 0.09332(17) 0.0144(4) Uani 1 1 d .
C26 C 0.3370(3) 0.8552(3) -0.03037(18) 0.0200(4) Uani 1 1 d .
H26A H 0.3409 0.7696 -0.0588 0.030 Uiso 1 1 calc R
H26B H 0.4438 0.8711 -0.0388 0.030 Uiso 1 1 calc R
H26C H 0.2866 0.9429 -0.0740 0.030 Uiso 1 1 calc R
C27 C 0.2230(2) 0.9297(2) 0.15029(17) 0.0145(4) Uani 1 1 d .
H27 H 0.2571 1.0239 0.1112 0.017 Uiso 1 1 calc R
C28 C 0.1455(2) 0.8959(2) 0.27565(17) 0.0127(3) Uani 1 1 d .
H28 H 0.0745 0.8205 0.2903 0.015 Uiso 1 1 calc R
C29 C 0.2632(2) 0.8183(2) 0.34740(16) 0.0118(3) Uani 1 1 d .
C30 C 0.3503(2) 0.9334(2) 0.36057(17) 0.0137(4) Uani 1 1 d .
C31 C 0.3870(2) 0.9132(2) 0.46875(17) 0.0138(4) Uani 1 1 d .
C32 C 0.3868(3) 1.0423(2) 0.49976(19) 0.0190(4) Uani 1 1 d .
H32 H 0.3646 1.1362 0.4522 0.023 Uiso 1 1 calc R
C33 C 0.4192(3) 1.0323(3) 0.6001(2) 0.0241(5) Uani 1 1 d .
H33 H 0.4194 1.1194 0.6213 0.029 Uiso 1 1 calc R
C34 C 0.4515(3) 0.8944(3) 0.66974(19) 0.0218(4) Uani 1 1 d .
H34 H 0.4734 0.8877 0.7385 0.026 Uiso 1 1 calc R
C35 C 0.4517(3) 0.7672(3) 0.63923(18) 0.0194(4) Uani 1 1 d .
H35 H 0.4734 0.6735 0.6872 0.023 Uiso 1 1 calc R
C36 C 0.4204(2) 0.7759(2) 0.53874(18) 0.0155(4) Uani 1 1 d .
H36 H 0.4218 0.6883 0.5177 0.019 Uiso 1 1 calc R
C37 C 0.3889(2) 0.7085(2) 0.29061(17) 0.0133(4) Uani 1 1 d .
C38 C 0.4873(3) 0.4399(2) 0.31392(19) 0.0166(4) Uani 1 1 d .
H38A H 0.4663 0.3451 0.3083 0.020 Uiso 1 1 calc R
H38B H 0.5810 0.4709 0.2507 0.020 Uiso 1 1 calc R
C39 C 0.5214(3) 0.4168(2) 0.42468(19) 0.0171(4) Uani 1 1 d .
H39 H 0.4424 0.3776 0.4911 0.021 Uiso 1 1 calc R
C40 C 0.6483(3) 0.4440(2) 0.4417(2) 0.0197(4) Uani 1 1 d .
C41 C 0.6586(3) 0.4194(3) 0.5604(2) 0.0280(5) Uani 1 1 d .
H41A H 0.7594 0.4453 0.5568 0.042 Uiso 1 1 calc R
H41B H 0.6504 0.3154 0.6005 0.042 Uiso 1 1 calc R
H41C H 0.5728 0.4814 0.6012 0.042 Uiso 1 1 calc R
C42 C 0.7894(3) 0.5016(3) 0.3490(3) 0.0315(6) Uani 1 1 d .
H42A H 0.8668 0.5131 0.3830 0.047 Uiso 1 1 calc R
H42B H 0.7574 0.5974 0.3026 0.047 Uiso 1 1 calc R
H42C H 0.8358 0.4318 0.3011 0.047 Uiso 1 1 calc R
C43 C -0.1082(3) 1.0702(3) 0.5205(2) 0.0243(5) Uani 1 1 d .
H43A H -0.0209 1.1223 0.5119 0.036 Uiso 1 1 calc R
H43B H -0.1547 1.0257 0.6013 0.036 Uiso 1 1 calc R
H43C H -0.1878 1.1401 0.4898 0.036 Uiso 1 1 calc R
C44 C -0.1369(3) 1.3802(3) 0.0327(2) 0.0241(5) Uani 1 1 d .
H44 H -0.0530 1.4345 0.0190 0.029 Uiso 1 1 calc R
C45 C -0.2385(3) 1.4287(3) -0.0349(2) 0.0256(5) Uani 1 1 d .
H45 H -0.2255 1.5162 -0.0945 0.031 Uiso 1 1 calc R

loop_
_atom_site_aniso_label
_atom_site_aniso_U_11
_atom_site_aniso_U_22
_atom_site_aniso_U_33
_atom_site_aniso_U_23
_atom_site_aniso_U_13
_atom_site_aniso_U_12
Br1 0.03369(14) 0.05324(17) 0.02619(13) -0.00292(11) -0.01992(10) 0.00055(11)
O1 0.0167(7) 0.0126(7) 0.0189(7) -0.0009(6) -0.0090(6) 0.0006(5)
O2 0.0149(7) 0.0148(7) 0.0125(6) -0.0024(5) -0.0037(5) 0.0026(5)
O3 0.0217(8) 0.0153(7) 0.0231(8) -0.0027(6) -0.0071(6) -0.0057(6)
O4 0.0224(8) 0.0203(7) 0.0187(7) 0.0035(6) -0.0084(6) -0.0102(6)
O5 0.0125(7) 0.0204(7) 0.0184(7) -0.0013(6) 0.0006(6) -0.0024(6)
O6 0.0332(10) 0.0179(8) 0.0376(10) 0.0050(7) -0.0208(8) -0.0089(7)
C1 0.0212(10) 0.0269(11) 0.0158(10) -0.0038(8) -0.0089(8) 0.0040(9)
C2 0.0184(10) 0.0334(12) 0.0184(10) -0.0016(9) -0.0053(8) -0.0066(9)
C3 0.0189(10) 0.0227(10) 0.0167(9) -0.0003(8) -0.0051(8) -0.0043(8)
C4 0.0186(9) 0.0134(9) 0.0182(10) -0.0048(7) -0.0081(8) 0.0026(7)
C5 0.0222(10) 0.0122(9) 0.0192(10) -0.0016(8) -0.0094(8) -0.0003(8)
C6 0.0149(9) 0.0132(9) 0.0150(9) -0.0021(7) -0.0068(7) -0.0008(7)
C7 0.0132(9) 0.0160(9) 0.0158(9) -0.0028(7) -0.0050(7) 0.0022(7)
C8 0.0117(8) 0.0149(9) 0.0106(8) -0.0009(7) -0.0040(7) -0.0013(7)
C9 0.0136(9) 0.0126(9) 0.0114(8) 0.0002(7) -0.0035(7) -0.0013(7)
C10 0.0170(9) 0.0155(9) 0.0133(9) 0.0019(7) -0.0018(8) -0.0044(8)
C11 0.0195(10) 0.0202(10) 0.0136(9) -0.0016(8) -0.0047(8) -0.0062(8)
C12 0.0236(11) 0.0190(10) 0.0133(9) -0.0010(8) -0.0038(8) 0.0012(8)
C13 0.0416(15) 0.0407(15) 0.0175(11) 0.0024(11) -0.0120(11) 0.0083(12)
C14 0.0141(9) 0.0229(10) 0.0204(10) -0.0027(8) -0.0041(8) -0.0014(8)
C15 0.0433(16) 0.0185(11) 0.0414(15) 0.0018(10) -0.0129(13) -0.0115(11)
C16 0.0129(8) 0.0132(9) 0.0141(9) -0.0005(7) -0.0057(7) 0.0007(7)
C17 0.0137(9) 0.0130(9) 0.0133(9) -0.0018(7) -0.0046(7) -0.0005(7)
C18 0.0207(10) 0.0173(9) 0.0149(9) -0.0059(8) -0.0076(8) 0.0036(8)
C19 0.0167(9) 0.0157(9) 0.0122(8) -0.0017(7) -0.0052(7) -0.0019(7)
C20 0.0226(10) 0.0182(10) 0.0153(9) -0.0055(8) -0.0088(8) 0.0002(8)
C21 0.0194(10) 0.0177(10) 0.0171(9) -0.0054(8) -0.0060(8) -0.0011(8)
C22 0.0197(10) 0.0172(9) 0.0198(10) -0.0027(8) -0.0077(8) -0.0055(8)
C23 0.0245(12) 0.0254(12) 0.0343(13) -0.0018(10) -0.0170(10) -0.0020(9)
C24 0.0308(12) 0.0362(13) 0.0177(10) -0.0052(9) -0.0099(9) -0.0054(10)
C25 0.0143(9) 0.0171(9) 0.0103(8) -0.0002(7) -0.0045(7) -0.0017(7)
C26 0.0219(11) 0.0243(11) 0.0109(9) -0.0017(8) -0.0028(8) -0.0037(8)
C27 0.0149(9) 0.0139(9) 0.0124(9) 0.0016(7) -0.0050(7) -0.0024(7)
C28 0.0130(8) 0.0132(8) 0.0116(8) -0.0008(7) -0.0051(7) -0.0017(7)
C29 0.0118(8) 0.0112(8) 0.0106(8) -0.0005(6) -0.0026(7) -0.0018(6)
C30 0.0131(8) 0.0148(9) 0.0123(9) -0.0010(7) -0.0037(7) -0.0027(7)
C31 0.0133(9) 0.0149(9) 0.0133(9) -0.0032(7) -0.0035(7) -0.0030(7)
C32 0.0233(10) 0.0130(9) 0.0201(10) -0.0050(8) -0.0052(8) -0.0018(8)
C33 0.0310(12) 0.0238(11) 0.0191(11) -0.0092(9) -0.0045(9) -0.0056(9)
C34 0.0199(10) 0.0320(12) 0.0123(9) -0.0070(9) -0.0002(8) -0.0058(9)
C35 0.0167(10) 0.0240(11) 0.0132(9) 0.0002(8) -0.0024(7) -0.0030(8)
C36 0.0143(9) 0.0149(9) 0.0160(9) -0.0031(7) -0.0037(7) -0.0011(7)
C37 0.0135(9) 0.0140(9) 0.0113(8) -0.0015(7) -0.0041(7) -0.0008(7)
C38 0.0167(9) 0.0144(9) 0.0174(10) -0.0045(8) -0.0062(8) 0.0038(7)
C39 0.0170(10) 0.0139(9) 0.0178(10) -0.0028(8) -0.0063(8) 0.0047(7)
C40 0.0224(10) 0.0133(9) 0.0252(11) -0.0078(8) -0.0103(9) 0.0042(8)
C41 0.0320(13) 0.0266(12) 0.0333(13) -0.0132(10) -0.0220(11) 0.0086(10)
C42 0.0198(11) 0.0370(14) 0.0409(15) -0.0155(12) -0.0080(10) -0.0028(10)
C43 0.0304(12) 0.0205(10) 0.0211(11) -0.0096(9) -0.0081(9) 0.0066(9)
C44 0.0303(12) 0.0187(11) 0.0255(11) -0.0002(9) -0.0153(10) -0.0035(9)
C45 0.0306(13) 0.0219(11) 0.0229(11) 0.0016(9) -0.0142(10) 0.0004(9)

loop_
_atom_type_symbol
_atom_type_description
_atom_type_scat_dispersion_real
_atom_type_scat_dispersion_imag
_atom_type_scat_source
C C 0.0033 0.0016 'International Tables Vol C Tables 4.2.6.8 and 6.1.1.4'
H H 0.0000 0.0000 'International Tables Vol C Tables 4.2.6.8 and 6.1.1.4'
O O 0.0106 0.0060 'International Tables Vol C Tables 4.2.6.8 and 6.1.1.4'
Br Br -0.2901 2.4595 'International Tables Vol C Tables 4.2.6.8 and 6.1.1.4'

loop_
_geom_angle_atom_site_label_1
_geom_angle_atom_site_label_2
_geom_angle_atom_site_label_3
_geom_angle
C5 O1 C6 115.41(16)
C8 O2 C7 113.99(16)
C2 C1 C45 122.4(2)
C2 C1 Br1 119.28(19)
C45 C1 Br1 118.35(18)
C1 C2 C3 119.1(2)
C1 C2 H2 120.4
C3 C2 H2 120.4
C2 C3 C4 120.0(2)
C2 C3 H3 120.0
C4 C3 H3 120.0
C3 C4 C44 119.9(2)
C3 C4 C5 123.2(2)
C44 C4 C5 116.8(2)
O6 C5 O1 124.0(2)
O6 C5 C4 124.4(2)
O1 C5 C4 111.61(18)
O1 C6 C28 108.19(16)
O1 C6 C7 106.24(16)
C28 C6 C7 110.77(16)
O1 C6 H6 110.5
C28 C6 H6 110.5
C7 C6 H6 110.5
O2 C7 C43 104.54(17)
O2 C7 C14 107.79(17)
C43 C7 C14 111.59(19)
O2 C7 C6 109.78(16)
C43 C7 C6 110.19(18)
C14 C7 C6 112.59(18)
C9 C8 O2 123.39(18)
C9 C8 C29 124.70(18)
O2 C8 C29 111.44(16)
C8 C9 C16 119.22(18)
C8 C9 C10 122.72(18)
C16 C9 C10 117.75(17)
C11 C10 C9 110.15(18)
C11 C10 H10A 109.6
C9 C10 H10A 109.6
C11 C10 H10B 109.6
C9 C10 H10B 109.6
H10A C10 H10B 108.1
C12 C11 C10 127.9(2)
C12 C11 H11 116.1
C10 C11 H11 116.1
C11 C12 C15 124.4(2)
C11 C12 C13 121.0(2)
C15 C12 C13 114.6(2)
C12 C13 H13A 109.5
C12 C13 H13B 109.5
H13A C13 H13B 109.5
C12 C13 H13C 109.5
H13A C13 H13C 109.5
H13B C13 H13C 109.5
C7 C14 H14A 109.5
C7 C14 H14B 109.5
H14A C14 H14B 109.5
C7 C14 H14C 109.5
H14A C14 H14C 109.5
H14B C14 H14C 109.5
C12 C15 H15A 109.5
C12 C15 H15B 109.5
H15A C15 H15B 109.5
C12 C15 H15C 109.5
H15A C15 H15C 109.5
H15B C15 H15C 109.5
O3 C16 C9 120.21(18)
O3 C16 C17 118.22(18)
C9 C16 C17 121.57(17)
C37 C17 C16 112.89(16)
C37 C17 C38 108.19(16)
C16 C17 C38 105.89(16)
C37 C17 C18 110.47(16)
C16 C17 C18 111.74(16)
C38 C17 C18 107.33(16)
C19 C18 C17 118.36(17)
C19 C18 H18A 107.7
C17 C18 H18A 107.7
C19 C18 H18B 107.7
C17 C18 H18B 107.7
H18A C18 H18B 107.1
C25 C19 C20 112.44(17)
C25 C19 C18 112.26(17)
C20 C19 C18 110.06(17)
C25 C19 H19 107.3
C20 C19 H19 107.3
C18 C19 H19 107.3
C21 C20 C19 111.52(17)
C21 C20 H20A 109.3
C19 C20 H20A 109.3
C21 C20 H20B 109.3
C19 C20 H20B 109.3
H20A C20 H20B 108.0
C22 C21 C20 128.6(2)
C22 C21 H21 115.7
C20 C21 H21 115.7
C21 C22 C24 124.1(2)
C21 C22 C23 120.6(2)
C24 C22 C23 115.2(2)
C22 C23 H23A 109.5
C22 C23 H23B 109.5
H23A C23 H23B 109.5
C22 C23 H23C 109.5
H23A C23 H23C 109.5
H23B C23 H23C 109.5
C22 C24 H24A 109.5
C22 C24 H24B 109.5
H24A C24 H24B 109.5
C22 C24 H24C 109.5
H24A C24 H24C 109.5
H24B C24 H24C 109.5
C27 C25 C26 120.11(19)
C27 C25 C19 123.47(18)
C26 C25 C19 116.37(18)
C25 C26 H26A 109.5
C25 C26 H26B 109.5
H26A C26 H26B 109.5
C25 C26 H26C 109.5
H26A C26 H26C 109.5
H26B C26 H26C 109.5
C25 C27 C28 119.96(18)
C25 C27 H27 120.0
C28 C27 H27 120.0
C27 C28 C6 120.19(17)
C27 C28 C29 113.07(16)
C6 C28 C29 106.87(16)
C27 C28 H28 105.1
C6 C28 H28 105.1
C29 C28 H28 105.1
C8 C29 C37 113.29(16)
C8 C29 C30 113.11(16)
C37 C29 C30 107.14(15)
C8 C29 C28 100.81(15)
C37 C29 C28 111.63(16)
C30 C29 C28 110.89(15)
O4 C30 C31 121.30(19)
O4 C30 C29 118.66(18)
C31 C30 C29 120.01(17)
C36 C31 C32 119.71(19)
C36 C31 C30 123.86(18)
C32 C31 C30 116.43(18)
C33 C32 C31 119.8(2)
C33 C32 H32 120.1
C31 C32 H32 120.1
C32 C33 C34 120.0(2)
C32 C33 H33 120.0
C34 C33 H33 120.0
C35 C34 C33 120.3(2)
C35 C34 H34 119.9
C33 C34 H34 119.9
C34 C35 C36 120.2(2)
C34 C35 H35 119.9
C36 C35 H35 119.9
C35 C36 C31 120.0(2)
C35 C36 H36 120.0
C31 C36 H36 120.0
O5 C37 C17 121.17(18)
O5 C37 C29 120.40(18)
C17 C37 C29 118.43(16)
C39 C38 C17 112.89(17)
C39 C38 H38A 109.0
C17 C38 H38A 109.0
C39 C38 H38B 109.0
C17 C38 H38B 109.0
H38A C38 H38B 107.8
C40 C39 C38 128.2(2)
C40 C39 H39 115.9
C38 C39 H39 115.9
C39 C40 C42 124.9(2)
C39 C40 C41 120.6(2)
C42 C40 C41 114.5(2)
C40 C41 H41A 109.5
C40 C41 H41B 109.5
H41A C41 H41B 109.5
C40 C41 H41C 109.5
H41A C41 H41C 109.5
H41B C41 H41C 109.5
C40 C42 H42A 109.5
C40 C42 H42B 109.5
H42A C42 H42B 109.5
C40 C42 H42C 109.5
H42A C42 H42C 109.5
H42B C42 H42C 109.5
C7 C43 H43A 109.5
C7 C43 H43B 109.5
H43A C43 H43B 109.5
C7 C43 H43C 109.5
H43A C43 H43C 109.5
H43B C43 H43C 109.5
C45 C44 C4 120.3(2)
C45 C44 H44 119.9
C4 C44 H44 119.9
C1 C45 C44 118.3(2)
C1 C45 H45 120.8
C44 C45 H45 120.8

loop_
_geom_bond_atom_site_label_1
_geom_bond_atom_site_label_2
_geom_bond_distance
Br1 C1 1.897(2)
O1 C5 1.362(3)
O1 C6 1.444(2)
O2 C8 1.373(3)
O2 C7 1.482(2)
O3 C16 1.221(3)
O4 C30 1.215(3)
O5 C37 1.209(3)
O6 C5 1.196(3)
C1 C2 1.381(3)
C1 C45 1.383(4)
C2 C3 1.383(3)
C2 H2 0.9500
C3 C4 1.396(3)
C3 H3 0.9500
C4 C44 1.396(3)
C4 C5 1.491(3)
C6 C28 1.528(3)
C6 C7 1.558(3)
C6 H6 1.0000
C7 C43 1.508(3)
C7 C14 1.522(3)
C8 C9 1.346(3)
C8 C29 1.502(3)
C9 C16 1.479(3)
C9 C10 1.512(3)
C10 C11 1.505(3)
C10 H10A 0.9900
C10 H10B 0.9900
C11 C12 1.334(3)
C11 H11 0.9500
C12 C15 1.492(4)
C12 C13 1.504(3)
C13 H13A 0.9800
C13 H13B 0.9800
C13 H13C 0.9800
C14 H14A 0.9800
C14 H14B 0.9800
C14 H14C 0.9800
C15 H15A 0.9800
C15 H15B 0.9800
C15 H15C 0.9800
C16 C17 1.547(3)
C17 C37 1.528(3)
C17 C38 1.560(3)
C17 C18 1.562(3)
C18 C19 1.546(3)
C18 H18A 0.9900
C18 H18B 0.9900
C19 C25 1.528(3)
C19 C20 1.545(3)
C19 H19 1.0000
C20 C21 1.506(3)
C20 H20A 0.9900
C20 H20B 0.9900
C21 C22 1.340(3)
C21 H21 0.9500
C22 C24 1.500(3)
C22 C23 1.504(3)
C23 H23A 0.9800
C23 H23B 0.9800
C23 H23C 0.9800
C24 H24A 0.9800
C24 H24B 0.9800
C24 H24C 0.9800
C25 C27 1.334(3)
C25 C26 1.507(3)
C26 H26A 0.9800
C26 H26B 0.9800
C26 H26C 0.9800
C27 C28 1.495(3)
C27 H27 0.9500
C28 C29 1.571(3)
C28 H28 1.0000
C29 C37 1.534(3)
C29 C30 1.556(3)
C30 C31 1.485(3)
C31 C36 1.393(3)
C31 C32 1.404(3)
C32 C33 1.388(3)
C32 H32 0.9500
C33 C34 1.393(3)
C33 H33 0.9500
C34 C35 1.383(3)
C34 H34 0.9500
C35 C36 1.388(3)
C35 H35 0.9500
C36 H36 0.9500
C38 C39 1.500(3)
C38 H38A 0.9900
C38 H38B 0.9900
C39 C40 1.330(3)
C39 H39 0.9500
C40 C42 1.504(4)
C40 C41 1.506(3)
C41 H41A 0.9800
C41 H41B 0.9800
C41 H41C 0.9800
C42 H42A 0.9800
C42 H42B 0.9800
C42 H42C 0.9800
C43 H43A 0.9800
C43 H43B 0.9800
C43 H43C 0.9800
C44 C45 1.391(3)
C44 H44 0.9500
C45 H45 0.9500

loop_
_geom_torsion_atom_site_label_1
_geom_torsion_atom_site_label_2
_geom_torsion_atom_site_label_3
_geom_torsion_atom_site_label_4
_geom_torsion
C45 C1 C2 C3 -0.5(4)
Br1 C1 C2 C3 178.36(19)
C1 C2 C3 C4 -0.2(4)
C2 C3 C4 C44 0.6(4)
C2 C3 C4 C5 -177.4(2)
C6 O1 C5 O6 -6.9(3)
C6 O1 C5 C4 171.94(17)
C3 C4 C5 O6 174.1(2)
C44 C4 C5 O6 -3.9(3)
C3 C4 C5 O1 -4.7(3)
C44 C4 C5 O1 177.2(2)
C5 O1 C6 C28 -93.6(2)
C5 O1 C6 C7 147.40(17)
C8 O2 C7 C43 -167.62(18)
C8 O2 C7 C14 73.5(2)
C8 O2 C7 C6 -49.4(2)
O1 C6 C7 O2 164.61(15)
C28 C6 C7 O2 47.3(2)
O1 C6 C7 C43 -80.8(2)
C28 C6 C7 C43 161.96(18)
O1 C6 C7 C14 44.5(2)
C28 C6 C7 C14 -72.8(2)
C7 O2 C8 C9 -107.2(2)
C7 O2 C8 C29 65.2(2)
O2 C8 C9 C16 164.07(18)
C29 C8 C9 C16 -7.3(3)
O2 C8 C9 C10 -9.4(3)
C29 C8 C9 C10 179.14(19)
C8 C9 C10 C11 -101.4(2)
C16 C9 C10 C11 85.0(2)
C9 C10 C11 C12 -129.8(2)
C10 C11 C12 C15 0.0(4)
C10 C11 C12 C13 -178.7(2)
C8 C9 C16 O3 -162.2(2)
C10 C9 C16 O3 11.6(3)
C8 C9 C16 C17 17.8(3)
C10 C9 C16 C17 -168.36(18)
O3 C16 C17 C37 179.36(18)
C9 C16 C17 C37 -0.7(3)
O3 C16 C17 C38 -62.4(2)
C9 C16 C17 C38 117.5(2)
O3 C16 C17 C18 54.1(2)
C9 C16 C17 C18 -125.94(19)
C37 C17 C18 C19 -55.6(2)
C16 C17 C18 C19 71.0(2)
C38 C17 C18 C19 -173.37(18)
C17 C18 C19 C25 75.4(2)
C17 C18 C19 C20 -158.58(18)
C25 C19 C20 C21 -66.0(2)
C18 C19 C20 C21 168.11(18)
C19 C20 C21 C22 138.9(2)
C20 C21 C22 C24 -2.9(4)
C20 C21 C22 C23 175.0(2)
C20 C19 C25 C27 142.0(2)
C18 C19 C25 C27 -93.3(2)
C20 C19 C25 C26 -40.6(2)
C18 C19 C25 C26 84.1(2)
C26 C25 C27 C28 -173.59(18)
C19 C25 C27 C28 3.7(3)
C25 C27 C28 C6 -146.2(2)
C25 C27 C28 C29 86.0(2)
O1 C6 C28 C27 54.1(2)
C7 C6 C28 C27 170.20(17)
O1 C6 C28 C29 -175.31(15)
C7 C6 C28 C29 -59.2(2)
C9 C8 C29 C37 -18.7(3)
O2 C8 C29 C37 168.98(16)
C9 C8 C29 C30 -140.9(2)
O2 C8 C29 C30 46.8(2)
C9 C8 C29 C28 100.7(2)
O2 C8 C29 C28 -71.63(19)
C27 C28 C29 C8 -158.22(17)
C6 C28 C29 C8 67.33(18)
C27 C28 C29 C37 -37.6(2)
C6 C28 C29 C37 -172.09(16)
C27 C28 C29 C30 81.8(2)
C6 C28 C29 C30 -52.7(2)
C8 C29 C30 O4 -147.21(19)
C37 C29 C30 O4 87.2(2)
C28 C29 C30 O4 -34.8(3)
C8 C29 C30 C31 30.7(2)
C37 C29 C30 C31 -94.8(2)
C28 C29 C30 C31 143.11(18)
O4 C30 C31 C36 -150.0(2)
C29 C30 C31 C36 32.2(3)
O4 C30 C31 C32 30.1(3)
C29 C30 C31 C32 -147.74(19)
C36 C31 C32 C33 -0.3(3)
C30 C31 C32 C33 179.6(2)
C31 C32 C33 C34 -0.1(4)
C32 C33 C34 C35 0.1(4)
C33 C34 C35 C36 0.3(3)
C34 C35 C36 C31 -0.7(3)
C32 C31 C36 C35 0.7(3)
C30 C31 C36 C35 -179.22(19)
C16 C17 C37 O5 154.01(19)
C38 C17 C37 O5 37.2(3)
C18 C17 C37 O5 -80.1(2)
C16 C17 C37 C29 -25.9(2)
C38 C17 C37 C29 -142.75(18)
C18 C17 C37 C29 100.0(2)
C8 C29 C37 O5 -144.41(19)
C30 C29 C37 O5 -19.0(3)
C28 C29 C37 O5 102.6(2)
C8 C29 C37 C17 35.5(2)
C30 C29 C37 C17 160.94(16)
C28 C29 C37 C17 -77.5(2)
C37 C17 C38 C39 67.5(2)
C16 C17 C38 C39 -53.8(2)
C18 C17 C38 C39 -173.32(17)
C17 C38 C39 C40 -115.5(2)
C38 C39 C40 C42 -1.9(4)
C38 C39 C40 C41 177.4(2)
C3 C4 C44 C45 -0.3(4)
C5 C4 C44 C45 177.8(2)
C2 C1 C45 C44 0.8(4)
Br1 C1 C45 C44 -178.1(2)
C4 C44 C45 C1 -0.4(4)
